data_4106364
loop_
_publ_author_name
'Nathan D. Schley'
'James D. Blakemore'
'Navaneetha K. Subbaiyan'
'Christopher D. Incarvito'
'Francis D'Souza'
'Robert H. Crabtree'
'Gary W. Brudvig'

_publ_contact_author_email robert.crabtree@yale.edu
_publ_contact_author_fax '+203 432 6144'
_publ_contact_author_name 'Dr. Robert H Crabtree'
_publ_contact_author_phone '+203 432 3925'
_publ_section_title
;
 Distinguishing Homogeneous from Heterogeneous Catalysis in
 Electrode-Driven Water Oxidation with Molecular Iridium Complexes
;
_journal_name_full 'Journal of the American Chemical Society'
_journal_page_first 10473
_journal_page_last 10481
_journal_paper_doi 10.1021/ja2004522
_journal_volume 133
_journal_year 2011
_chemical_formula_moiety 'C10 H25 Ir O9 S'
_chemical_formula_sum 'C10 H25 Ir O9 S'
_chemical_formula_weight 513.58
_space_group_IT_number 15
_symmetry_cell_setting monoclinic
_symmetry_Int_Tables_number 15
_symmetry_space_group_name_Hall '-I 2ya'
_symmetry_space_group_name_H-M 'I 1 2/a 1'
_atom_sites_solution_hydrogens geom
_atom_sites_solution_primary direct
_atom_sites_solution_secondary difmap
_cell_angle_alpha 90.0000
_cell_angle_beta 91.952(6)
_cell_angle_gamma 90.0000
_cell_formula_units_Z 8
_cell_length_a 17.8157(13)
_cell_length_b 8.8933(7)
_cell_length_c 20.7581(16)
_cell_measurement_reflns_used 11530
_cell_measurement_temperature 223
_cell_measurement_theta_max 30.06
_cell_measurement_theta_min 3.06
_cell_volume 3287.0(4)
_computing_cell_refinement PROCESS-AUTO
_computing_data_collection PROCESS-AUTO
_computing_data_reduction CrystalClear
_computing_molecular_graphics 'CrystalStructure 4.0'
_computing_publication_material 'CrystalStructure 4.0 (Rigaku, 2010)'
_computing_structure_refinement 'SHELXL97 (Sheldrick, 1997)'
_computing_structure_solution 'SIR92 (Altomare, et al., 1994)'
_diffrn_ambient_temperature 223
_diffrn_detector_area_resol_mean 6.849
_diffrn_measured_fraction_theta_full 0.971
_diffrn_measured_fraction_theta_max 0.971
_diffrn_measurement_device_type 'Rigaku Mercury275R CCD (SCX mini)'
_diffrn_measurement_method \w
_diffrn_radiation_type 'Mo K\a'
_diffrn_radiation_wavelength 0.71075
_diffrn_reflns_av_R_equivalents 0.0607
_diffrn_reflns_limit_h_max 24
_diffrn_reflns_limit_h_min -24
_diffrn_reflns_limit_k_max 11
_diffrn_reflns_limit_k_min -12
_diffrn_reflns_limit_l_max 29
_diffrn_reflns_limit_l_min -29
_diffrn_reflns_number 13381
_diffrn_reflns_theta_full 30.03
_diffrn_reflns_theta_max 30.03
_diffrn_standards_number 0
_exptl_absorpt_coefficient_mu 8.311
_exptl_absorpt_correction_T_max 0.660
_exptl_absorpt_correction_T_min 0.346
_exptl_absorpt_correction_type multi-scan
_exptl_absorpt_process_details 'Jacobson, R. (1998) Private communication'
_exptl_crystal_colour Yellow
_exptl_crystal_density_diffrn 2.075
_exptl_crystal_description Chunk
_exptl_crystal_F_000 2000.00
_exptl_crystal_size_max 0.16
_exptl_crystal_size_mid 0.08
_exptl_crystal_size_min 0.05
_refine_diff_density_max 1.390
_refine_diff_density_min -1.000
_refine_ls_extinction_method none
_refine_ls_goodness_of_fit_ref 1.126
_refine_ls_hydrogen_treatment mixed
_refine_ls_number_parameters 230
_refine_ls_number_reflns 4696
_refine_ls_number_restraints 8
_refine_ls_R_factor_gt 0.0550
_refine_ls_shift/su_max 0.020
_refine_ls_structure_factor_coef Fsqd
_refine_ls_weighting_details 'w = 1/[\s^2^(Fo^2^)+(0.0201P)^2^+8.6866P] where P=(Fo^2^+2Fc^2^)/3'
_refine_ls_weighting_scheme calc
_refine_ls_wR_factor_ref 0.0772
_reflns_number_gt 3487
_reflns_number_total 4950
_reflns_threshold_expression F^2^>2.0\s(F^2^)
_cod_data_source_file ja2004522_si_002_2.cif
_cod_data_source_block Cp*Ir(H2O)3SO4
_cod_original_sg_symbol_H-M 'I 2/a'
_cod_database_code 4106364

loop_
_symmetry_equiv_pos_site_id
_symmetry_equiv_pos_as_xyz
1 +X,+Y,+Z
2 1/2-X,+Y,-Z
3 -X,-Y,-Z
4 1/2+X,-Y,+Z
5 1/2+X,1/2+Y,1/2+Z
6 -X,1/2+Y,1/2-Z
7 1/2-X,1/2-Y,1/2-Z
8 +X,1/2-Y,1/2+Z

loop_
_atom_site_label
_atom_site_type_symbol
_atom_site_fract_x
_atom_site_fract_y
_atom_site_fract_z
_atom_site_U_iso_or_equiv
_atom_site_adp_type
_atom_site_occupancy
_atom_site_symmetry_multiplicity
_atom_site_calc_flag
_atom_site_refinement_flags
Ir(1) Ir 0.901615(13) 0.07537(3) 0.120755(12) 0.02560(8) Uani 1.00 8 d .
S(1) S 0.89061(8) 0.56506(18) 0.22391(8) 0.0279(3) Uani 1.00 8 d .
O(1) O 0.9720(2) -0.0986(5) 0.1570(2) 0.0302(10) Uani 1.00 8 d .
O(2) O 0.9134(3) 0.1400(6) 0.2198(2) 0.0320(10) Uani 1.00 8 d .
O(3) O 1.0097(3) 0.1811(5) 0.1202(2) 0.0312(10) Uani 1.00 8 d .
O(4) O 0.9223(3) 0.6261(5) 0.1645(2) 0.0369(11) Uani 1.00 8 d .
O(5) O 0.9324(2) 0.4273(5) 0.2430(2) 0.0352(10) Uani 1.00 8 d .
O(6) O 0.9002(2) 0.6764(5) 0.2761(2) 0.0357(11) Uani 1.00 8 d .
O(7) O 0.8119(2) 0.5305(5) 0.2126(3) 0.0459(13) Uani 1.00 8 d .
O(8) O 0.6575(3) 0.5447(5) 0.2022(2) 0.0350(11) Uani 1.00 8 d .
O(9) O 0.5354(4) 0.5276(6) 0.1041(3) 0.0425(13) Uani 1.00 8 d .
C(1) C 0.7876(4) 0.1418(8) 0.1049(4) 0.0382(17) Uani 1.00 8 d .
C(2) C 0.8334(4) 0.2143(8) 0.0594(3) 0.0353(16) Uani 1.00 8 d .
C(3) C 0.8683(4) 0.0971(8) 0.0212(3) 0.0355(16) Uani 1.00 8 d .
C(4) C 0.8443(3) -0.0457(7) 0.0446(3) 0.0304(15) Uani 1.00 8 d .
C(5) C 0.7945(3) -0.0199(8) 0.0974(3) 0.0315(15) Uani 1.00 8 d .
C(6) C 0.7407(4) 0.2156(9) 0.1541(4) 0.052(2) Uani 1.00 8 d .
C(7) C 0.8426(4) 0.3809(8) 0.0499(4) 0.049(2) Uani 1.00 8 d .
C(8) C 0.9190(4) 0.1240(9) -0.0336(3) 0.0482(20) Uani 1.00 8 d .
C(9) C 0.8662(4) -0.1966(7) 0.0203(3) 0.0394(17) Uani 1.00 8 d .
C(10) C 0.7536(4) -0.1388(8) 0.1336(3) 0.0410(17) Uani 1.00 8 d .
H(6A) H 0.7004 0.2714 0.1326 0.062 Uiso 1.00 8 calc R
H(6B) H 0.7717 0.2838 0.1800 0.062 Uiso 1.00 8 calc R
H(6C) H 0.7197 0.1395 0.1816 0.062 Uiso 1.00 8 calc R
H(7A) H 0.8936 0.4021 0.0377 0.059 Uiso 1.00 8 calc R
H(7B) H 0.8326 0.4327 0.0898 0.059 Uiso 1.00 8 calc R
H(7C) H 0.8076 0.4152 0.0162 0.059 Uiso 1.00 8 calc R
H(8A) H 0.9644 0.0651 -0.0272 0.058 Uiso 1.00 8 calc R
H(8B) H 0.9318 0.2299 -0.0353 0.058 Uiso 1.00 8 calc R
H(8C) H 0.8936 0.0945 -0.0737 0.058 Uiso 1.00 8 calc R
H(9A) H 0.8884 -0.2552 0.0555 0.047 Uiso 1.00 8 calc R
H(9B) H 0.9024 -0.1849 -0.0132 0.047 Uiso 1.00 8 calc R
H(9C) H 0.8220 -0.2481 0.0028 0.047 Uiso 1.00 8 calc R
H(10A) H 0.6999 -0.1267 0.1260 0.049 Uiso 1.00 8 calc R
H(10B) H 0.7656 -0.1290 0.1794 0.049 Uiso 1.00 8 calc R
H(10C) H 0.7688 -0.2374 0.1190 0.049 Uiso 1.00 8 calc R
H(1A) H 0.951(3) -0.187(5) 0.161(3) 0.031(18) Uiso 1.00 8 d .
H(2D) H 0.501(5) 0.470(9) 0.117(4) 0.07(3) Uiso 1.00 8 d .
H(3B) H 1.010(4) 0.272(4) 0.116(4) 0.06(3) Uiso 1.00 8 d .
H(2C) H 0.575(4) 0.520(7) 0.122(3) 0.03(2) Uiso 1.00 8 d .
H(1D) H 0.640(3) 0.624(5) 0.215(3) 0.03(2) Uiso 1.00 8 d .
H(1C) H 0.702(2) 0.536(7) 0.207(3) 0.029(19) Uiso 1.00 8 d .
H(2A) H 0.890(4) 0.086(7) 0.245(3) 0.07(3) Uiso 1.00 8 d .
H(2B) H 0.910(4) 0.233(4) 0.228(3) 0.05(2) Uiso 1.00 8 d .
H(1B) H 1.002(4) -0.086(9) 0.190(3) 0.08(3) Uiso 1.00 8 d .
H(3A) H 1.034(4) 0.172(10) 0.156(3) 0.09(3) Uiso 1.00 8 d .

loop_
_atom_site_aniso_label
_atom_site_aniso_U_11
_atom_site_aniso_U_22
_atom_site_aniso_U_33
_atom_site_aniso_U_12
_atom_site_aniso_U_13
_atom_site_aniso_U_23
Ir(1) 0.02549(12) 0.02917(13) 0.02189(12) -0.00128(13) -0.00291(8) -0.00141(13)
S(1) 0.0245(7) 0.0274(8) 0.0315(8) 0.0002(7) -0.0037(6) -0.0024(8)
O(1) 0.034(2) 0.029(3) 0.027(2) -0.005(2) -0.0086(20) 0.001(2)
O(2) 0.041(3) 0.029(3) 0.026(3) -0.002(2) -0.001(2) -0.007(2)
O(3) 0.032(2) 0.030(3) 0.031(3) -0.005(2) -0.005(2) 0.002(2)
O(4) 0.045(3) 0.033(2) 0.032(3) -0.002(2) -0.000(2) 0.001(2)
O(5) 0.040(2) 0.027(2) 0.038(3) 0.004(2) -0.015(2) 0.001(2)
O(6) 0.038(3) 0.036(2) 0.032(3) 0.009(2) -0.008(2) -0.014(2)
O(7) 0.024(2) 0.053(3) 0.060(4) -0.005(2) -0.007(2) -0.009(3)
O(8) 0.027(3) 0.034(3) 0.044(3) 0.003(2) 0.005(2) -0.004(2)
O(9) 0.039(3) 0.040(3) 0.048(3) -0.003(3) -0.000(3) -0.003(3)
C(1) 0.029(4) 0.048(4) 0.037(4) -0.000(3) -0.012(3) -0.009(4)
C(2) 0.032(3) 0.037(4) 0.037(4) 0.008(3) -0.010(3) -0.001(3)
C(3) 0.036(3) 0.045(4) 0.024(3) -0.006(3) -0.010(3) 0.003(3)
C(4) 0.031(3) 0.042(4) 0.018(3) -0.003(3) -0.012(3) -0.005(3)
C(5) 0.025(3) 0.040(4) 0.029(4) -0.006(3) -0.006(3) -0.002(3)
C(6) 0.033(4) 0.060(5) 0.062(5) -0.000(4) -0.005(4) -0.023(4)
C(7) 0.045(4) 0.043(4) 0.058(5) 0.002(4) -0.018(4) 0.004(4)
C(8) 0.050(4) 0.064(5) 0.030(4) -0.005(4) -0.007(3) 0.015(4)
C(9) 0.041(4) 0.042(4) 0.034(4) -0.002(3) -0.003(3) -0.014(3)
C(10) 0.032(4) 0.055(4) 0.036(4) -0.012(3) -0.001(3) -0.004(4)

loop_
_atom_type_symbol
_atom_type_description
_atom_type_scat_dispersion_real
_atom_type_scat_dispersion_imag
_atom_type_scat_source
Ir Ir -1.444 7.990
;
International Tables for Crystallography
(1992, Vol. C, Tables 4.2.6.8 and 6.1.1.4)
;
S S 0.125 0.123
;
International Tables for Crystallography
(1992, Vol. C, Tables 4.2.6.8 and 6.1.1.4)
;
O O 0.011 0.006
;
International Tables for Crystallography
(1992, Vol. C, Tables 4.2.6.8 and 6.1.1.4)
;
C C 0.003 0.002
;
International Tables for Crystallography
(1992, Vol. C, Tables 4.2.6.8 and 6.1.1.4)
;
H H 0.000 0.000
;
International Tables for Crystallography
(1992, Vol. C, Table 6.1.1.4)
;

loop_
_geom_angle_atom_site_label_1
_geom_angle_atom_site_label_2
_geom_angle_atom_site_label_3
_geom_angle
_geom_angle_publ_flag
O(1) Ir(1) O(2) 79.47(18) yes
O(1) Ir(1) O(3) 78.50(17) yes
O(1) Ir(1) C(1) 144.0(2) yes
O(1) Ir(1) C(2) 163.4(2) yes
O(1) Ir(1) C(3) 123.5(2) yes
O(1) Ir(1) C(4) 99.0(2) yes
O(1) Ir(1) C(5) 107.8(2) yes
O(2) Ir(1) O(3) 80.10(19) yes
O(2) Ir(1) C(1) 97.8(2) yes
O(2) Ir(1) C(2) 117.1(2) yes
O(2) Ir(1) C(3) 156.8(2) yes
O(2) Ir(1) C(4) 150.8(2) yes
O(2) Ir(1) C(5) 112.6(2) yes
O(3) Ir(1) C(1) 136.8(2) yes
O(3) Ir(1) C(2) 103.7(2) yes
O(3) Ir(1) C(3) 100.1(2) yes
O(3) Ir(1) C(4) 128.5(2) yes
O(3) Ir(1) C(5) 166.4(2) yes
C(1) Ir(1) C(2) 39.1(3) yes
C(1) Ir(1) C(3) 66.0(3) yes
C(1) Ir(1) C(4) 66.2(3) yes
C(1) Ir(1) C(5) 39.9(3) yes
C(2) Ir(1) C(3) 40.0(3) yes
C(2) Ir(1) C(4) 66.5(2) yes
C(2) Ir(1) C(5) 66.7(2) yes
C(3) Ir(1) C(4) 39.0(2) yes
C(3) Ir(1) C(5) 66.3(3) yes
C(4) Ir(1) C(5) 39.7(2) yes
O(4) S(1) O(5) 108.9(3) yes
O(4) S(1) O(6) 109.2(3) yes
O(4) S(1) O(7) 109.8(3) yes
O(5) S(1) O(6) 108.3(3) yes
O(5) S(1) O(7) 110.1(3) yes
O(6) S(1) O(7) 110.5(3) yes
Ir(1) C(1) C(2) 70.3(4) yes
Ir(1) C(1) C(5) 70.0(4) yes
Ir(1) C(1) C(6) 124.6(5) yes
C(2) C(1) C(5) 108.9(6) yes
C(2) C(1) C(6) 127.0(6) yes
C(5) C(1) C(6) 124.1(6) yes
Ir(1) C(2) C(1) 70.6(4) yes
Ir(1) C(2) C(3) 70.5(4) yes
Ir(1) C(2) C(7) 126.0(5) yes
C(1) C(2) C(3) 107.6(6) yes
C(1) C(2) C(7) 126.8(6) yes
C(3) C(2) C(7) 125.5(6) yes
Ir(1) C(3) C(2) 69.5(4) yes
Ir(1) C(3) C(4) 70.6(4) yes
Ir(1) C(3) C(8) 126.4(5) yes
C(2) C(3) C(4) 108.1(6) yes
C(2) C(3) C(8) 125.3(6) yes
C(4) C(3) C(8) 126.6(6) yes
Ir(1) C(4) C(3) 70.4(4) yes
Ir(1) C(4) C(5) 69.6(3) yes
Ir(1) C(4) C(9) 125.3(4) yes
C(3) C(4) C(5) 108.3(6) yes
C(3) C(4) C(9) 126.8(6) yes
C(5) C(4) C(9) 124.9(6) yes
Ir(1) C(5) C(1) 70.1(4) yes
Ir(1) C(5) C(4) 70.7(3) yes
Ir(1) C(5) C(10) 127.8(4) yes
C(1) C(5) C(4) 107.1(6) yes
C(1) C(5) C(10) 126.8(6) yes
C(4) C(5) C(10) 126.0(6) yes
Ir(1) O(1) H(1A) 116(4) yes
Ir(1) O(1) H(1B) 122(5) yes
H(1A) O(1) H(1B) 107(6) yes
Ir(1) O(2) H(2A) 114(5) yes
Ir(1) O(2) H(2B) 116(5) yes
H(2A) O(2) H(2B) 114(7) yes
Ir(1) O(3) H(3B) 116(5) yes
Ir(1) O(3) H(3A) 113(5) yes
H(3B) O(3) H(3A) 100(8) yes
H(1D) O(8) H(1C) 115(6) yes
H(2D) O(9) H(2C) 116(7) yes

loop_
_geom_bond_atom_site_label_1
_geom_bond_atom_site_label_2
_geom_bond_distance
_geom_bond_publ_flag
Ir(1) O(1) 2.114(4) yes
Ir(1) O(2) 2.139(5) yes
Ir(1) O(3) 2.143(5) yes
Ir(1) C(1) 2.130(6) yes
Ir(1) C(2) 2.126(7) yes
Ir(1) C(3) 2.140(6) yes
Ir(1) C(4) 2.143(6) yes
Ir(1) C(5) 2.128(6) yes
S(1) O(4) 1.478(5) yes
S(1) O(5) 1.481(4) yes
S(1) O(6) 1.474(5) yes
S(1) O(7) 1.447(4) yes
C(1) C(2) 1.423(10) yes
C(1) C(5) 1.452(10) yes
C(1) C(6) 1.493(10) yes
C(2) C(3) 1.461(9) yes
C(2) C(7) 1.504(10) yes
C(3) C(4) 1.431(9) yes
C(3) C(8) 1.494(10) yes
C(4) C(5) 1.451(9) yes
C(4) C(9) 1.491(9) yes
C(5) C(10) 1.501(10) yes
O(1) H(1A) 0.88(5) yes
O(1) H(1B) 0.86(6) yes
O(2) H(2A) 0.83(7) yes
O(2) H(2B) 0.85(4) yes
O(3) H(3B) 0.81(4) yes
O(3) H(3A) 0.85(6) yes
O(8) H(1D) 0.82(5) yes
O(8) H(1C) 0.80(4) yes
O(9) H(2D) 0.85(8) yes
O(9) H(2C) 0.78(7) yes

loop_
_geom_contact_atom_site_label_1
_geom_contact_atom_site_label_2
_geom_contact_distance
_geom_contact_publ_flag
_geom_contact_site_symmetry_2
O(1) C(9) 3.464(8) yes .
O(2) C(6) 3.390(8) yes .
O(3) C(8) 3.565(8) yes .
C(6) C(7) 3.224(11) yes .
C(6) C(10) 3.189(11) yes .
C(7) C(8) 3.199(10) yes .
C(8) C(9) 3.215(10) yes .
C(9) C(10) 3.185(10) yes .
O(1) O(4) 2.610(6) yes 1_545
O(1) O(5) 2.650(6) yes 6_745
O(1) O(6) 3.461(6) yes 1_545
O(1) O(6) 3.588(6) yes 6_745
O(1) C(8) 3.274(8) yes 3_755
O(2) O(5) 2.619(6) yes .
O(2) O(5) 3.402(6) yes 6_745
O(2) O(6) 3.334(6) yes 6_745
O(2) O(8) 2.656(7) yes 7_655
O(3) O(6) 2.640(6) yes 6_745
O(3) O(9) 2.654(7) yes 4_565
O(3) C(8) 3.518(9) yes 3_755
O(4) O(1) 2.610(6) yes 1_565
O(4) O(9) 2.769(7) yes 4_565
O(4) C(7) 3.492(9) yes .
O(4) C(9) 3.498(8) yes 1_565
O(5) O(1) 2.650(6) yes 6_755
O(5) O(2) 2.619(6) yes .
O(5) O(2) 3.402(6) yes 6_755
O(5) O(9) 3.493(7) yes 4_565
O(6) O(1) 3.461(6) yes 1_565
O(6) O(1) 3.588(6) yes 6_755
O(6) O(2) 3.334(6) yes 6_755
O(6) O(3) 2.640(6) yes 6_755
O(6) O(8) 2.729(6) yes 7_665
O(6) C(10) 3.389(8) yes 7_655
O(7) O(8) 2.754(6) yes .
O(7) C(6) 3.289(9) yes .
O(7) C(10) 3.507(8) yes 1_565
O(7) C(10) 3.568(9) yes 7_655
O(8) O(2) 2.656(7) yes 7_655
O(8) O(6) 2.729(6) yes 7_665
O(8) O(7) 2.754(6) yes .
O(8) O(9) 2.934(8) yes .
O(8) C(6) 3.444(9) yes .
O(9) O(3) 2.654(7) yes 4_465
O(9) O(4) 2.769(7) yes 4_465
O(9) O(5) 3.493(7) yes 4_465
O(9) O(8) 2.934(8) yes .
C(6) O(7) 3.289(9) yes .
C(6) O(8) 3.444(9) yes .
C(7) O(4) 3.492(9) yes .
C(8) O(1) 3.274(8) yes 3_755
C(8) O(3) 3.518(9) yes 3_755
C(9) O(4) 3.498(8) yes 1_545
C(10) O(6) 3.389(8) yes 7_655
C(10) O(7) 3.507(8) yes 1_545
C(10) O(7) 3.568(9) yes 7_655

loop_
_geom_hbond_atom_site_label_D
_geom_hbond_atom_site_label_H
_geom_hbond_atom_site_label_A
_geom_hbond_site_symmetry_A
_geom_hbond_distance_DA
_geom_hbond_distance_DH
_geom_hbond_distance_HA
_geom_hbond_angle_DHA
_geom_hbond_publ_flag
O(1) H(1A) O(4) 1_545 2.610(6) 0.883 1.74(5) 170(5) no
O(1) H(1B) O(5) 6_745 2.650(6) 0.858 1.79(6) 176(7) no
O(2) H(2A) O(8) 7_655 2.656(7) 0.829 1.83(7) 175(7) no
O(2) H(2B) O(5) . 2.619(6) 0.849 1.80(4) 163(7) no
O(3) H(3B) O(9) 4_565 2.654(7) 0.812 1.86(4) 166(8) no
O(3) H(3A) O(6) 6_745 2.640(6) 0.845 1.81(6) 168(8) no
O(8) H(1D) O(6) 7_665 2.729(6) 0.824 1.92(5) 166(6) no
O(8) H(1C) O(7) . 2.754(6) 0.795 1.96(4) 175(6) no
O(9) H(2D) O(4) 4_465 2.769(7) 0.854 1.93(8) 166(8) no
O(9) H(2C) O(8) . 2.934(8) 0.782 2.20(7) 157(7) no
